data_4347769
loop_
_publ_author_name
'Yang, Hui'
'Hu, Chun-Li'
'Mao, Jiang-Gao'

_publ_section_title
;
 Ln2Ga[B3O6(OH)]2[B7O9(OH)2](CH3CO2)2 (Ln = Y, Sm, Eu, Gd, Dy): A Series
 of Lanthanide Galloborates Decorated by Acetate Anions.
;
_journal_issue 12
_journal_name_full 'Inorganic chemistry'
_journal_page_first 6051
_journal_page_last 6060
_journal_paper_doi 10.1021/acs.inorgchem.6b00584
_journal_volume 55
_journal_year 2016
_chemical_formula_sum 'C4 H10 B13 Ga Gd2 O29'
_chemical_formula_weight 1046.87
_space_group_IT_number 15
_space_group_name_Hall '-C 2yc'
_space_group_name_H-M_alt 'C 1 2/c 1'
_symmetry_cell_setting monoclinic
_symmetry_space_group_name_H-M 'C 1 2/c 1'
_atom_sites_solution_hydrogens geom
_atom_sites_solution_primary direct
_atom_sites_solution_secondary difmap
_audit_creation_method SHELXL-97
_cell_angle_alpha 90.00
_cell_angle_beta 105.733(8)
_cell_angle_gamma 90.00
_cell_formula_units_Z 4
_cell_length_a 19.2180(12)
_cell_length_b 8.5773(5)
_cell_length_c 17.2658(15)
_cell_measurement_reflns_used 2398
_cell_measurement_temperature 293(2)
_cell_measurement_theta_max 26.6736
_cell_measurement_theta_min 2.4461
_cell_volume 2739.4(4)
_computing_structure_refinement 'SHELXL-97 (Sheldrick, 1997)'
_computing_structure_solution 'SHELXS-97 (Sheldrick, 1990)'
_diffrn_ambient_temperature 293(2)
_diffrn_measured_fraction_theta_full 0.994
_diffrn_measured_fraction_theta_max 0.994
_diffrn_measurement_device_type 'SuperNova, Dual, Cu at zero, Atlas'
_diffrn_radiation_monochromator graphite
_diffrn_radiation_source 'fine-focus sealed tube'
_diffrn_radiation_type MoK\a
_diffrn_radiation_wavelength 0.71073
_diffrn_reflns_av_R_equivalents 0.0621
_diffrn_reflns_av_sigmaI/netI 0.0811
_diffrn_reflns_limit_h_max 23
_diffrn_reflns_limit_h_min -24
_diffrn_reflns_limit_k_max 10
_diffrn_reflns_limit_k_min -10
_diffrn_reflns_limit_l_max 15
_diffrn_reflns_limit_l_min -21
_diffrn_reflns_number 6689
_diffrn_reflns_theta_full 26.73
_diffrn_reflns_theta_max 26.73
_diffrn_reflns_theta_min 2.45
_exptl_absorpt_coefficient_mu 5.882
_exptl_absorpt_correction_T_max 1.000
_exptl_absorpt_correction_T_min 0.76677
_exptl_absorpt_correction_type multi-scan
_exptl_crystal_colour Colorless
_exptl_crystal_density_diffrn 2.538
_exptl_crystal_density_method 'not measured'
_exptl_crystal_description Prism
_exptl_crystal_F_000 1960
_exptl_crystal_size_max 0.15
_exptl_crystal_size_mid 0.07
_exptl_crystal_size_min 0.07
_refine_diff_density_max 1.295
_refine_diff_density_min -1.371
_refine_diff_density_rms 0.222
_refine_ls_extinction_method none
_refine_ls_goodness_of_fit_ref 0.977
_refine_ls_hydrogen_treatment mixed
_refine_ls_matrix_type full
_refine_ls_number_parameters 224
_refine_ls_number_reflns 2893
_refine_ls_number_restraints 6
_refine_ls_restrained_S_all 0.976
_refine_ls_R_factor_all 0.0505
_refine_ls_R_factor_gt 0.0361
_refine_ls_shift/su_max 0.001
_refine_ls_shift/su_mean 0.000
_refine_ls_structure_factor_coef Fsqd
_refine_ls_weighting_details 'calc w=1/[\s^2^(Fo^2^)+(0.0000P)^2^+0.0000P] where P=(Fo^2^+2Fc^2^)/3'
_refine_ls_weighting_scheme calc
_refine_ls_wR_factor_gt 0.0623
_refine_ls_wR_factor_ref 0.0694
_reflns_number_gt 2368
_reflns_number_total 2893
_reflns_threshold_expression >2sigma(I)
_cod_data_source_file ic6b00584_si_002.cif
_cod_data_source_block 4
_cod_depositor_comments
;
The following automatic conversions were performed:

data item '_exptl_absorpt_correction_type' value 'Multi-scan' was
changed to 'multi-scan' in accordance with the
/home/saulius/struct/COD-crude-data/automatic-downloads/DataCite-retrospective/ACS/depositions/lib/dictionaries/cif_core.dic
dictionary named 'cif_core.dic' version 2.4.2 last updated on
2011-04-26.

Automatic conversion script
Id: cif_fix_values 6909 2019-04-08 15:41:33Z antanas 
;
_cod_original_cell_volume 2739.4(3)
_cod_original_sg_symbol_H-M C2/c
_cod_database_code 4347769

loop_
_symmetry_equiv_pos_as_xyz
'x, y, z'
'-x, y, -z+1/2'
'x+1/2, y+1/2, z'
'-x+1/2, y+1/2, -z+1/2'
'-x, -y, -z'
'x, -y, z-1/2'
'-x+1/2, -y+1/2, -z'
'x+1/2, -y+1/2, z-1/2'

loop_
_atom_site_label
_atom_site_type_symbol
_atom_site_fract_x
_atom_site_fract_y
_atom_site_fract_z
_atom_site_U_iso_or_equiv
_atom_site_adp_type
_atom_site_occupancy
_atom_site_symmetry_multiplicity
_atom_site_calc_flag
_atom_site_refinement_flags
Gd1 Gd 0.343931(13) 0.82607(3) 0.189135(17) 0.00826(10) Uani 1 1 d .
Ga1 Ga 0.7500 0.7500 0.5000 0.0100(2) Uani 1 2 d S
B1 B 0.5621(3) 1.1696(8) 0.2484(5) 0.0201(17) Uani 1 1 d .
B2 B 0.5000 0.9198(10) 0.2500 0.0108(19) Uani 1 2 d SU
B3 B 0.4955(3) 0.7138(8) 0.3502(4) 0.0136(15) Uani 1 1 d .
B4 B 0.6010(3) 0.6334(7) 0.4593(4) 0.0129(15) Uani 1 1 d .
B5 B 0.6721(3) 0.5807(7) 0.5977(4) 0.0123(14) Uani 1 1 d .
B6 B 0.7218(3) 0.5184(7) 0.7422(4) 0.0087(13) Uani 1 1 d .
B7 B 0.6919(3) 0.7928(7) 0.7603(4) 0.0119(14) Uani 1 1 d .
O1 O 0.5000 1.2501(7) 0.2500 0.0350(18) Uani 1 2 d S
O2 O 0.56036(18) 1.0128(4) 0.2389(2) 0.0110(9) Uani 1 1 d .
O3 O 0.53279(18) 0.8228(4) 0.3194(2) 0.0098(8) Uani 1 1 d .
O4 O 0.42295(19) 0.7020(5) 0.3137(3) 0.0200(10) Uani 1 1 d .
H4A H 0.4066 0.6254 0.3313 0.030 Uiso 1 1 calc R
O5 O 0.52900(19) 0.6242(5) 0.4132(3) 0.0200(10) Uani 1 1 d .
O6 O 0.65326(18) 0.6991(4) 0.4319(2) 0.0104(8) Uani 1 1 d .
O7 O 0.61229(19) 0.5669(5) 0.5337(2) 0.0170(9) Uani 1 1 d .
O8 O 0.73043(18) 0.6661(4) 0.5960(2) 0.0092(8) Uani 1 1 d .
O11 O 0.74282(18) 0.6817(4) 0.7613(2) 0.0080(8) Uani 1 1 d .
O12 O 0.70771(18) 0.9480(4) 0.7631(2) 0.0103(8) Uani 1 1 d .
O13 O 0.62228(19) 0.7448(4) 0.7540(3) 0.0239(11) Uani 1 1 d .
O14 O 0.3493(2) 1.0315(5) 0.0953(3) 0.0197(10) Uani 1 1 d .
O15 O 0.2839(2) 0.9593(4) -0.0277(2) 0.0172(9) Uani 1 1 d .
O10 O 0.69620(18) 0.4414(4) 0.8042(2) 0.0100(8) Uani 1 1 d .
H10A H 0.7053 0.3479 0.8043 0.015 Uiso 1 1 calc R
O9 O 0.66874(17) 0.5009(4) 0.6657(2) 0.0082(8) Uani 1 1 d .
C1 C 0.3257(3) 1.0526(7) 0.0218(4) 0.0214(15) Uani 1 1 d .
C2 C 0.3462(5) 1.2009(10) -0.0132(5) 0.067(3) Uani 1 1 d .
H2A H 0.3773 1.2619 0.0289 0.100 Uiso 1 1 calc R
H2B H 0.3034 1.2595 -0.0379 0.100 Uiso 1 1 calc R
H2C H 0.3711 1.1760 -0.0529 0.100 Uiso 1 1 calc R

loop_
_atom_site_aniso_label
_atom_site_aniso_U_11
_atom_site_aniso_U_22
_atom_site_aniso_U_33
_atom_site_aniso_U_23
_atom_site_aniso_U_13
_atom_site_aniso_U_12
Gd1 0.00732(14) 0.00902(14) 0.00806(18) -0.00022(11) 0.00143(11) 0.00019(10)
Ga1 0.0092(4) 0.0129(4) 0.0074(5) 0.0005(4) 0.0014(4) -0.0025(3)
B1 0.010(3) 0.014(3) 0.036(5) 0.005(3) 0.007(3) -0.002(3)
B2 0.007(3) 0.012(3) 0.012(3) 0.000 0.001(2) 0.000
B3 0.012(3) 0.017(3) 0.012(4) -0.002(3) 0.003(3) -0.005(3)
B4 0.006(3) 0.012(3) 0.018(4) -0.001(3) -0.001(3) -0.002(3)
B5 0.011(3) 0.015(3) 0.009(4) 0.003(3) -0.002(3) 0.001(3)
B6 0.008(3) 0.008(3) 0.012(4) 0.002(3) 0.005(3) 0.004(2)
B7 0.015(3) 0.013(3) 0.007(4) 0.001(3) 0.004(3) -0.001(3)
O1 0.012(3) 0.015(3) 0.082(6) 0.000 0.020(3) 0.000
O2 0.0091(18) 0.0084(18) 0.016(3) 0.0009(16) 0.0045(17) 0.0003(15)
O3 0.0086(17) 0.0129(19) 0.007(2) -0.0002(16) -0.0001(16) -0.0008(15)
O4 0.0111(19) 0.028(2) 0.019(3) 0.0105(19) 0.0005(18) -0.0059(18)
O5 0.0096(19) 0.030(2) 0.017(3) 0.014(2) -0.0030(18) -0.0057(18)
O6 0.0108(18) 0.017(2) 0.002(2) 0.0009(16) -0.0002(16) -0.0032(16)
O7 0.0153(19) 0.025(2) 0.009(2) 0.0093(19) 0.0015(18) -0.0050(18)
O8 0.0065(17) 0.017(2) 0.002(2) 0.0017(16) -0.0013(16) -0.0027(15)
O11 0.0086(17) 0.0062(17) 0.008(2) 0.0002(15) 0.0001(16) -0.0011(15)
O12 0.0075(17) 0.0121(19) 0.011(2) -0.0031(16) 0.0022(17) -0.0029(15)
O13 0.0099(19) 0.010(2) 0.052(3) -0.002(2) 0.011(2) -0.0017(17)
O14 0.026(2) 0.018(2) 0.014(3) -0.0014(19) 0.002(2) -0.0051(18)
O15 0.022(2) 0.017(2) 0.012(3) -0.0023(18) 0.0025(19) -0.0054(18)
O10 0.0126(18) 0.0076(18) 0.011(2) 0.0022(16) 0.0048(17) 0.0009(15)
O9 0.0068(17) 0.0111(19) 0.006(2) 0.0009(16) 0.0002(16) -0.0027(15)
C1 0.019(3) 0.023(3) 0.022(4) 0.006(3) 0.005(3) -0.007(3)
C2 0.103(8) 0.051(6) 0.031(6) 0.015(4) -0.007(5) -0.050(5)

loop_
_atom_type_symbol
_atom_type_description
_atom_type_scat_dispersion_real
_atom_type_scat_dispersion_imag
_atom_type_scat_source
C C 0.0033 0.0016 'International Tables Vol C Tables 4.2.6.8 and 6.1.1.4'
H H 0.0000 0.0000 'International Tables Vol C Tables 4.2.6.8 and 6.1.1.4'
B B 0.0013 0.0007 'International Tables Vol C Tables 4.2.6.8 and 6.1.1.4'
Gd Gd -0.1653 3.9035 'International Tables Vol C Tables 4.2.6.8 and 6.1.1.4'
Ga Ga 0.2307 1.6083 'International Tables Vol C Tables 4.2.6.8 and 6.1.1.4'
O O 0.0106 0.0060 'International Tables Vol C Tables 4.2.6.8 and 6.1.1.4'

loop_
_geom_angle_atom_site_label_1
_geom_angle_atom_site_label_2
_geom_angle_atom_site_label_3
_geom_angle
_geom_angle_site_symmetry_1
_geom_angle_site_symmetry_3
O8 Gd1 O6 69.28(12) 8_465 2_655
O8 Gd1 O3 135.08(12) 8_465 2_655
O6 Gd1 O3 71.55(12) 2_655 2_655
O8 Gd1 O14 73.66(13) 8_465 .
O6 Gd1 O14 74.24(13) 2_655 .
O3 Gd1 O14 75.33(13) 2_655 .
O8 Gd1 O12 79.56(12) 8_465 5_676
O6 Gd1 O12 141.01(12) 2_655 5_676
O3 Gd1 O12 121.99(11) 2_655 5_676
O14 Gd1 O12 74.95(13) . 5_676
O8 Gd1 O10 79.08(12) 8_465 5_666
O6 Gd1 O10 72.07(12) 2_655 5_666
O3 Gd1 O10 108.73(11) 2_655 5_666
O14 Gd1 O10 142.34(13) . 5_666
O12 Gd1 O10 125.02(11) 5_676 5_666
O8 Gd1 O2 138.42(12) 8_465 2_655
O6 Gd1 O2 122.87(11) 2_655 2_655
O3 Gd1 O2 55.64(11) 2_655 2_655
O14 Gd1 O2 72.93(13) . 2_655
O12 Gd1 O2 68.43(11) 5_676 2_655
O10 Gd1 O2 141.30(12) 5_666 2_655
O8 Gd1 O4 146.95(12) 8_465 .
O6 Gd1 O4 114.07(13) 2_655 .
O3 Gd1 O4 70.81(12) 2_655 .
O14 Gd1 O4 139.37(13) . .
O12 Gd1 O4 104.85(13) 5_676 .
O10 Gd1 O4 71.65(12) 5_666 .
O2 Gd1 O4 69.72(12) 2_655 .
O8 Gd1 O11 69.35(12) 8_465 8_465
O6 Gd1 O11 127.93(11) 2_655 8_465
O3 Gd1 O11 155.54(13) 2_655 8_465
O14 Gd1 O11 121.18(12) . 8_465
O12 Gd1 O11 54.82(10) 5_676 8_465
O10 Gd1 O11 70.27(10) 5_666 8_465
O2 Gd1 O11 109.02(11) 2_655 8_465
O4 Gd1 O11 86.28(11) . 8_465
O8 Gd1 B2 152.97(13) 8_465 .
O6 Gd1 B2 99.90(11) 2_655 .
O3 Gd1 B2 28.54(12) 2_655 .
O14 Gd1 B2 79.60(15) . .
O12 Gd1 B2 97.42(16) 5_676 .
O10 Gd1 B2 122.32(18) 5_666 .
O2 Gd1 B2 28.99(16) 2_655 .
O4 Gd1 B2 59.95(13) . .
O11 Gd1 B2 130.49(9) 8_465 .
O8 Gd1 B6 62.78(15) 8_465 8_465
O6 Gd1 B6 132.03(15) 2_655 8_465
O3 Gd1 B6 150.68(14) 2_655 8_465
O14 Gd1 B6 93.36(15) . 8_465
O12 Gd1 B6 29.25(13) 5_676 8_465
O10 Gd1 B6 96.80(13) 5_666 8_465
O2 Gd1 B6 95.33(14) 2_655 8_465
O4 Gd1 B6 105.32(15) . 8_465
O11 Gd1 B6 28.76(13) 8_465 8_465
B2 Gd1 B6 123.67(17) . 8_465
O8 Gd1 Ga1 34.45(8) 8_465 2_655
O6 Gd1 Ga1 35.26(8) 2_655 2_655
O3 Gd1 Ga1 102.56(9) 2_655 2_655
O14 Gd1 Ga1 66.20(10) . 2_655
O12 Gd1 Ga1 109.06(9) 5_676 2_655
O10 Gd1 Ga1 76.59(9) 5_666 2_655
O2 Gd1 Ga1 137.78(9) 2_655 2_655
O4 Gd1 Ga1 142.80(9) . 2_655
O11 Gd1 Ga1 100.90(8) 8_465 2_655
B2 Gd1 Ga1 128.144(12) . 2_655
B6 Gd1 Ga1 97.08(13) 8_465 2_655
O8 Ga1 O8 180.000(1) . 7_666
O8 Ga1 O6 93.34(15) . .
O8 Ga1 O6 86.66(15) 7_666 .
O8 Ga1 O6 86.66(15) . 7_666
O8 Ga1 O6 93.34(15) 7_666 7_666
O6 Ga1 O6 180.000(1) . 7_666
O8 Ga1 O15 88.71(15) . 2_655
O8 Ga1 O15 91.29(15) 7_666 2_655
O6 Ga1 O15 91.45(15) . 2_655
O6 Ga1 O15 88.55(15) 7_666 2_655
O8 Ga1 O15 91.29(15) . 8_566
O8 Ga1 O15 88.71(15) 7_666 8_566
O6 Ga1 O15 88.55(15) . 8_566
O6 Ga1 O15 91.45(15) 7_666 8_566
O15 Ga1 O15 180.000(1) 2_655 8_566
O8 Ga1 Gd1 43.01(10) . 8_566
O8 Ga1 Gd1 136.99(10) 7_666 8_566
O6 Ga1 Gd1 135.75(10) . 8_566
O6 Ga1 Gd1 44.25(10) 7_666 8_566
O15 Ga1 Gd1 93.80(12) 2_655 8_566
O15 Ga1 Gd1 86.20(12) 8_566 8_566
O8 Ga1 Gd1 136.99(10) . 2_655
O8 Ga1 Gd1 43.01(10) 7_666 2_655
O6 Ga1 Gd1 44.25(10) . 2_655
O6 Ga1 Gd1 135.75(10) 7_666 2_655
O15 Ga1 Gd1 86.20(12) 2_655 2_655
O15 Ga1 Gd1 93.80(12) 8_566 2_655
Gd1 Ga1 Gd1 180.000(1) 8_566 2_655
O13 B1 O2 122.7(5) 6_575 .
O13 B1 O1 116.9(5) 6_575 .
O2 B1 O1 120.3(5) . .
O3 B2 O3 110.2(6) 2_655 .
O3 B2 O2 103.8(2) 2_655 2_655
O3 B2 O2 112.7(2) . 2_655
O3 B2 O2 112.7(2) 2_655 .
O3 B2 O2 103.8(2) . .
O2 B2 O2 113.9(6) 2_655 .
O3 B2 Gd1 52.46(14) 2_655 .
O3 B2 Gd1 107.7(3) . .
O2 B2 Gd1 55.95(17) 2_655 .
O2 B2 Gd1 148.4(3) . .
O3 B2 Gd1 107.7(3) 2_655 2_655
O3 B2 Gd1 52.46(14) . 2_655
O2 B2 Gd1 148.4(3) 2_655 2_655
O2 B2 Gd1 55.95(17) . 2_655
Gd1 B2 Gd1 149.0(3) . 2_655
O5 B3 O3 121.2(5) . .
O5 B3 O4 122.2(5) . .
O3 B3 O4 116.5(5) . .
O6 B4 O7 124.2(5) . .
O6 B4 O5 122.7(6) . .
O7 B4 O5 113.1(5) . .
O8 B5 O7 123.5(5) . .
O8 B5 O9 121.4(5) . .
O7 B5 O9 115.1(5) . .
O9 B6 O10 109.4(4) . .
O9 B6 O11 112.8(5) . .
O10 B6 O11 113.3(5) . .
O9 B6 O12 109.0(4) . 4_646
O10 B6 O12 110.6(4) . 4_646
O11 B6 O12 101.4(4) . 4_646
O9 B6 Gd1 100.4(3) . 8_566
O10 B6 Gd1 149.6(4) . 8_566
O11 B6 Gd1 57.5(2) . 8_566
O12 B6 Gd1 51.6(2) 4_646 8_566
O12 B7 O11 122.0(5) . .
O12 B7 O13 119.9(5) . .
O11 B7 O13 118.1(5) . .
B1 O1 B1 120.2(7) 2_655 .
B1 O2 B2 121.4(4) . .
B1 O2 Gd1 125.9(4) . 2_655
B2 O2 Gd1 95.1(3) . 2_655
B3 O3 B2 123.7(4) . .
B3 O3 Gd1 131.0(3) . 2_655
B2 O3 Gd1 99.00(17) . 2_655
B3 O4 Gd1 131.8(4) . .
B3 O4 H4A 109.5 . .
Gd1 O4 H4A 116.9 . .
B3 O5 B4 127.7(5) . .
B4 O6 Ga1 124.0(4) . .
B4 O6 Gd1 134.5(4) . 2_655
Ga1 O6 Gd1 100.49(13) . 2_655
B5 O7 B4 127.5(4) . .
B5 O8 Ga1 125.2(4) . .
B5 O8 Gd1 129.0(4) . 8_566
Ga1 O8 Gd1 102.54(13) . 8_566
B7 O11 B6 120.7(4) . .
B7 O11 Gd1 130.2(3) . 8_566
B6 O11 Gd1 93.7(3) . 8_566
B7 O12 B6 125.7(4) . 4_656
B7 O12 Gd1 133.3(3) . 5_676
B6 O12 Gd1 99.1(3) 4_656 5_676
B1 O13 B7 129.7(5) 6_576 .
C1 O14 Gd1 136.3(4) . .
C1 O15 Ga1 125.7(4) . 2_655
B6 O10 Gd1 129.7(3) . 5_666
B6 O10 H10A 109.5 . .
Gd1 O10 H10A 31.6 5_666 .
B5 O9 B6 123.1(4) . .
O14 C1 O15 125.5(5) . .
O14 C1 C2 118.1(6) . .
O15 C1 C2 116.5(6) . .
C1 C2 H2A 109.5 . .
C1 C2 H2B 109.5 . .
H2A C2 H2B 109.5 . .
C1 C2 H2C 109.5 . .
H2A C2 H2C 109.5 . .
H2B C2 H2C 109.5 . .

loop_
_geom_bond_atom_site_label_1
_geom_bond_atom_site_label_2
_geom_bond_distance
_geom_bond_site_symmetry_2
Gd1 O8 2.334(4) 8_465
Gd1 O6 2.370(4) 2_655
Gd1 O3 2.413(3) 2_655
Gd1 O14 2.415(4) .
Gd1 O12 2.422(3) 5_676
Gd1 O10 2.433(3) 5_666
Gd1 O2 2.501(4) 2_655
Gd1 O4 2.509(4) .
Gd1 O11 2.578(3) 8_465
Gd1 B2 3.006(2) .
Gd1 B6 3.049(6) 8_465
Gd1 Ga1 3.3394(4) 2_655
Ga1 O8 1.935(3) .
Ga1 O8 1.935(3) 7_666
Ga1 O6 1.961(4) .
Ga1 O6 1.961(4) 7_666
Ga1 O15 2.011(4) 2_655
Ga1 O15 2.011(4) 8_566
Ga1 Gd1 3.3394(4) 8_566
Ga1 Gd1 3.3394(4) 2_655
B1 O13 1.351(7) 6_575
B1 O2 1.354(7) .
B1 O1 1.385(7) .
B2 O3 1.454(6) 2_655
B2 O3 1.454(6) .
B2 O2 1.463(6) 2_655
B2 O2 1.463(6) .
B2 Gd1 3.006(2) 2_655
B3 O5 1.344(8) .
B3 O3 1.370(7) .
B3 O4 1.370(7) .
B4 O6 1.346(7) .
B4 O7 1.367(8) .
B4 O5 1.399(7) .
B5 O8 1.347(7) .
B5 O7 1.366(7) .
B5 O9 1.376(7) .
B6 O9 1.441(8) .
B6 O10 1.451(7) .
B6 O11 1.470(7) .
B6 O12 1.509(6) 4_646
B6 Gd1 3.049(6) 8_566
B7 O12 1.363(7) .
B7 O11 1.363(7) .
B7 O13 1.376(7) .
O1 B1 1.385(7) 2_655
O2 Gd1 2.501(4) 2_655
O3 Gd1 2.413(3) 2_655
O4 H4A 0.8200 .
O6 Gd1 2.370(4) 2_655
O8 Gd1 2.334(4) 8_566
O11 Gd1 2.578(3) 8_566
O12 B6 1.509(6) 4_656
O12 Gd1 2.422(3) 5_676
O13 B1 1.351(7) 6_576
O14 C1 1.240(7) .
O15 C1 1.281(7) .
O15 Ga1 2.011(4) 2_655
O10 Gd1 2.433(3) 5_666
O10 H10A 0.8200 .
C1 C2 1.506(9) .
C2 H2A 0.9600 .
C2 H2B 0.9600 .
C2 H2C 0.9600 .

loop_
_geom_hbond_atom_site_label_D
_geom_hbond_atom_site_label_H
_geom_hbond_atom_site_label_A
_geom_hbond_distance_DH
_geom_hbond_distance_HA
_geom_hbond_distance_DA
_geom_hbond_angle_DHA
_geom_hbond_site_symmetry_A
O4 H4A O9 0.82 1.82 2.569(5) 150.9 5_666
O10 H10A O11 0.82 2.22 2.886(5) 138.7 4_646
O10 H10A O8 0.82 2.40 3.035(5) 134.8 4_646
